data_4514597
loop_
_publ_author_name
'Isoda, Kyosuke'
'Ishiyama, Tatsuya'
'Mutoh, Yuichiro'
'Matsukuma, Daisuke'

_publ_section_title
;
 Stimuli-Responsive Room-Temperature N-Heteroacene Liquid: In Situ
 Observation of the Self-Assembling Process and Its Multiple Properties.
;
_journal_issue 12
_journal_name_full 'ACS applied materials &amp; interfaces'
_journal_page_first 12053
_journal_page_last 12062
_journal_paper_doi 10.1021/acsami.8b21695
_journal_volume 11
_journal_year 2019
_chemical_formula_sum 'C22 H18 Cl N2 O2.5'
_chemical_formula_weight 385.83
_space_group_crystal_system monoclinic
_space_group_IT_number 14
_space_group_name_Hall '-P 2ybc'
_space_group_name_H-M_alt 'P 1 21/c 1'
_symmetry_cell_setting monoclinic
_symmetry_space_group_name_Hall '-P 2ybc'
_symmetry_space_group_name_H-M 'P 1 21/c 1'
_atom_sites_solution_hydrogens mixed
_audit_creation_method SHELXL-2018/1
_cell_angle_alpha 90
_cell_angle_beta 105.098(5)
_cell_angle_gamma 90
_cell_formula_units_Z 8
_cell_length_a 20.075(8)
_cell_length_b 7.074(3)
_cell_length_c 25.586(10)
_cell_measurement_reflns_used 1956
_cell_measurement_temperature 100(2)
_cell_measurement_theta_max 26.68
_cell_measurement_theta_min 2.31
_cell_volume 3508(2)
_computing_cell_refinement 'Bruker SAINT'
_computing_data_collection 'Bruker APEX2'
_computing_data_reduction 'Bruker SAINT'
_computing_molecular_graphics 'Yadokari-XG 2009 (Wakita Nemoto et al., 2009)'
_computing_publication_material 'Yadokari-XG 2009 (Wakita,Nemoto et al., 2009)'
_computing_structure_refinement 'SHELXL-2018/1 (Sheldrick, 2018)'
_computing_structure_solution 'SHELXT (Sheldrick, 2015)'
_diffrn_ambient_temperature 100(2)
_diffrn_measured_fraction_theta_full 0.997
_diffrn_measured_fraction_theta_max 0.997
_diffrn_measurement_device_type 'Bruker APEX-II CCD'
_diffrn_measurement_method '\f and \w scans'
_diffrn_radiation_type MoK\a
_diffrn_radiation_wavelength 0.71073
_diffrn_reflns_av_R_equivalents 0.0761
_diffrn_reflns_av_unetI/netI 0.1159
_diffrn_reflns_Laue_measured_fraction_full 0.997
_diffrn_reflns_Laue_measured_fraction_max 0.997
_diffrn_reflns_limit_h_max 23
_diffrn_reflns_limit_h_min -24
_diffrn_reflns_limit_k_max 8
_diffrn_reflns_limit_k_min -4
_diffrn_reflns_limit_l_max 30
_diffrn_reflns_limit_l_min -29
_diffrn_reflns_number 15751
_diffrn_reflns_point_group_measured_fraction_full 0.997
_diffrn_reflns_point_group_measured_fraction_max 0.997
_diffrn_reflns_theta_full 25.242
_diffrn_reflns_theta_max 25.500
_diffrn_reflns_theta_min 1.649
_exptl_absorpt_coefficient_mu 0.242
_exptl_absorpt_correction_T_max 0.988
_exptl_absorpt_correction_T_min 0.535
_exptl_absorpt_correction_type multi-scan
_exptl_absorpt_process_details 'SADABS 2016/2'
_exptl_crystal_colour red-orange
_exptl_crystal_density_diffrn 1.461
_exptl_crystal_description prism
_exptl_crystal_F_000 1608
_exptl_crystal_size_max 0.230
_exptl_crystal_size_mid 0.070
_exptl_crystal_size_min 0.050
_refine_diff_density_max 0.640
_refine_diff_density_min -0.432
_refine_diff_density_rms 0.097
_refine_ls_extinction_method none
_refine_ls_goodness_of_fit_ref 1.042
_refine_ls_hydrogen_treatment mixed
_refine_ls_matrix_type full
_refine_ls_number_parameters 512
_refine_ls_number_reflns 6524
_refine_ls_number_restraints 2
_refine_ls_restrained_S_all 1.042
_refine_ls_R_factor_all 0.1401
_refine_ls_R_factor_gt 0.0788
_refine_ls_shift/su_max 0.001
_refine_ls_shift/su_mean 0.000
_refine_ls_structure_factor_coef Fsqd
_refine_ls_weighting_details 'w=1/[\s^2^(Fo^2^)+(0.0778P)^2^+2.9335P] where P=(Fo^2^+2Fc^2^)/3'
_refine_ls_weighting_scheme calc
_refine_ls_wR_factor_gt 0.1795
_refine_ls_wR_factor_ref 0.2121
_reflns_Friedel_coverage 0.000
_reflns_number_gt 3789
_reflns_number_total 6524
_reflns_threshold_expression 'I > 2\s(I)'
_cod_data_source_file am8b21695_si_002.cif
_cod_data_source_block ISD13
_cod_depositor_comments
;
The following automatic conversions were performed:

'_symmetry_cell_setting' value 'Monoclinic' changed to 'monoclinic'
according to
/home/data/users/saulius/crontab/automatic-downloads/current/ACS/lib/dictionaries/cif_core.dic
dictionary named 'cif_core.dic' version 2.4.2 from 2011-04-26.

Automatic conversion script
Id: cif_fix_values 4973 2017-02-22 13:04:09Z antanas 

2020-07-21
Z value and formula fixed to values more according to usual
chemical conventions.                 miguel
;
_cod_original_formula_sum 'C44 H36 Cl2 N4 O5'
_cod_original_formula_weight 771.67
_cod_original_formula_units_Z 4
_cod_original_sg_symbol_H-M P2(1)/c
_cod_database_code 4514597
_shelx_shelxl_version_number 2018/1
_shelx_space_group_comment
;
The symmetry employed for this shelxl refinement is uniquely defined
by the following loop, which should always be used as a source of
symmetry information in preference to the above space-group names.
They are only intended as comments.
;
_shelx_estimated_absorpt_t_min 0.946
_shelx_estimated_absorpt_t_max 0.988

loop_
_space_group_symop_operation_xyz
'x, y, z'
'-x, y+1/2, -z+1/2'
'-x, -y, -z'
'x, -y-1/2, z-1/2'

loop_
_atom_site_label
_atom_site_type_symbol
_atom_site_fract_x
_atom_site_fract_y
_atom_site_fract_z
_atom_site_U_iso_or_equiv
_atom_site_adp_type
_atom_site_occupancy
_atom_site_site_symmetry_order
_atom_site_calc_flag
_atom_site_refinement_flags_posn
_atom_site_refinement_flags_adp
C1 C 0.3992(2) 0.4299(6) 0.71614(19) 0.0343(11) Uani 1 1 d . .
H1 H 0.376331 0.351665 0.737932 0.052 Uiso 1 1 calc R U
H1A H 0.392070 0.374052 0.680060 0.052 Uiso 1 1 calc R U
H1B H 0.379526 0.557591 0.712805 0.052 Uiso 1 1 calc R U
O1 O 0.47137(16) 0.4395(4) 0.74184(12) 0.0310(7) Uani 1 1 d . .
C2 C 0.4886(2) 0.5002(5) 0.79330(18) 0.0266(10) Uani 1 1 d . .
C3 C 0.4426(2) 0.5598(5) 0.82026(18) 0.0265(10) Uani 1 1 d . .
H3 H 0.394767 0.565061 0.802587 0.032 Uiso 1 1 calc R U
C4 C 0.4668(2) 0.6135(5) 0.87457(18) 0.0249(10) Uani 1 1 d . .
N1 N 0.4236(2) 0.6679(4) 0.90398(16) 0.0261(9) Uani 1 1 d . .
H1C H 0.384(2) 0.667(6) 0.8884(19) 0.031 Uiso 1 1 d . U
C5 C 0.4440(2) 0.7203(5) 0.95590(18) 0.0248(10) Uani 1 1 d . .
C6 C 0.3958(2) 0.7778(5) 0.98571(18) 0.0272(10) Uani 1 1 d . .
C7 C 0.3243(2) 0.7798(6) 0.96175(19) 0.0322(11) Uani 1 1 d . .
H7 H 0.307087 0.741092 0.925149 0.039 Uiso 1 1 calc R U
C8 C 0.2794(3) 0.8367(6) 0.99055(19) 0.0351(11) Uani 1 1 d . .
H8 H 0.231209 0.835983 0.973840 0.042 Uiso 1 1 calc R U
C9 C 0.3032(3) 0.8955(6) 1.0439(2) 0.0377(12) Uani 1 1 d . .
H9 H 0.271686 0.935547 1.063694 0.045 Uiso 1 1 calc R U
C10 C 0.3728(3) 0.8949(6) 1.06768(19) 0.0323(11) Uani 1 1 d . .
H10 H 0.388854 0.935148 1.104225 0.039 Uiso 1 1 calc R U
C11 C 0.4213(2) 0.8370(5) 1.04000(18) 0.0281(10) Uani 1 1 d . .
C12 C 0.4947(2) 0.8354(5) 1.06597(18) 0.0292(11) Uani 1 1 d . .
C13 C 0.5225(3) 0.8934(5) 1.12022(17) 0.0303(11) Uani 1 1 d . .
H13 H 0.492219 0.935347 1.140839 0.036 Uiso 1 1 calc R U
C14 C 0.5918(3) 0.8903(5) 1.14351(19) 0.0345(12) Uani 1 1 d . .
H14 H 0.609008 0.931291 1.179887 0.041 Uiso 1 1 calc R U
C15 C 0.6375(3) 0.8279(6) 1.1147(2) 0.0357(12) Uani 1 1 d . .
H15 H 0.685625 0.823995 1.131522 0.043 Uiso 1 1 calc R U
C16 C 0.6127(2) 0.7721(5) 1.0621(2) 0.0319(11) Uani 1 1 d . .
H16 H 0.644076 0.731718 1.042197 0.038 Uiso 1 1 calc R U
C17 C 0.5421(2) 0.7736(5) 1.03702(18) 0.0273(10) Uani 1 1 d . .
C18 C 0.5161(2) 0.7148(5) 0.98084(18) 0.0253(10) Uani 1 1 d . .
N2 N 0.56175(19) 0.6598(4) 0.95387(15) 0.0276(9) Uani 1 1 d . .
C19 C 0.5384(2) 0.6095(5) 0.90199(18) 0.0256(10) Uani 1 1 d . .
C20 C 0.5849(2) 0.5468(5) 0.87234(19) 0.0297(11) Uani 1 1 d . .
H20 H 0.632934 0.541175 0.889478 0.036 Uiso 1 1 calc R U
C21 C 0.5613(2) 0.4949(5) 0.81960(18) 0.0277(10) Uani 1 1 d . .
O2 O 0.60035(16) 0.4345(4) 0.78719(13) 0.0339(8) Uani 1 1 d . .
C22 C 0.6735(2) 0.4243(6) 0.8100(2) 0.0387(12) Uani 1 1 d . .
H22 H 0.690659 0.547924 0.824923 0.058 Uiso 1 1 calc R U
H22A H 0.696013 0.388685 0.781775 0.058 Uiso 1 1 calc R U
H22B H 0.683734 0.329495 0.838914 0.058 Uiso 1 1 calc R U
Cl1 Cl 0.27807(6) 0.64061(16) 0.82616(5) 0.0389(3) Uani 1 1 d . .
C23 C 0.1100(3) 0.5653(6) 0.76064(19) 0.0361(12) Uani 1 1 d . .
H23 H 0.129848 0.437933 0.765615 0.054 Uiso 1 1 calc R U
H23A H 0.116983 0.626897 0.795964 0.054 Uiso 1 1 calc R U
H23B H 0.132751 0.639481 0.737888 0.054 Uiso 1 1 calc R U
O3 O 0.03769(16) 0.5532(4) 0.73499(13) 0.0331(8) Uani 1 1 d . .
C24 C 0.0199(2) 0.4865(5) 0.68411(18) 0.0268(10) Uani 1 1 d . .
C25 C 0.0648(2) 0.4301(5) 0.65567(18) 0.0276(10) Uani 1 1 d . .
H25 H 0.113079 0.432767 0.671861 0.033 Uiso 1 1 calc R U
C26 C 0.0394(2) 0.3686(5) 0.60261(18) 0.0265(10) Uani 1 1 d . .
N3 N 0.0819(2) 0.3139(4) 0.57226(16) 0.0261(9) Uani 1 1 d . .
H3A H 0.123(2) 0.325(6) 0.5859(19) 0.031 Uiso 1 1 d . U
C27 C 0.0587(2) 0.2537(5) 0.52076(17) 0.0261(10) Uani 1 1 d . .
C28 C 0.1058(2) 0.1924(5) 0.48998(18) 0.0274(10) Uani 1 1 d . .
C29 C 0.1779(2) 0.1908(6) 0.5131(2) 0.0333(11) Uani 1 1 d . .
H29 H 0.196031 0.230300 0.549555 0.040 Uiso 1 1 calc R U
C30 C 0.2221(3) 0.1318(6) 0.4829(2) 0.0378(12) Uani 1 1 d . .
H30 H 0.270525 0.128649 0.498581 0.045 Uiso 1 1 calc R U
C31 C 0.1953(3) 0.0777(6) 0.4299(2) 0.0365(12) Uani 1 1 d . .
H31 H 0.225695 0.040781 0.408827 0.044 Uiso 1 1 calc R U
C32 C 0.1258(3) 0.0762(6) 0.4071(2) 0.0362(12) Uani 1 1 d . .
H32 H 0.108714 0.036426 0.370542 0.043 Uiso 1 1 calc R U
C33 C 0.0788(3) 0.1324(5) 0.43649(18) 0.0307(11) Uani 1 1 d . .
C34 C 0.0039(2) 0.1292(5) 0.41204(18) 0.0303(11) Uani 1 1 d . .
C35 C -0.0243(3) 0.0668(5) 0.35873(19) 0.0363(12) Uani 1 1 d . .
H35 H 0.005475 0.028047 0.337342 0.044 Uiso 1 1 calc R U
C36 C -0.0941(3) 0.0614(6) 0.3373(2) 0.0399(13) Uani 1 1 d . .
H36 H -0.112678 0.015446 0.301624 0.048 Uiso 1 1 calc R U
C37 C -0.1381(3) 0.1230(6) 0.3677(2) 0.0400(12) Uani 1 1 d . .
H37 H -0.186554 0.120981 0.352263 0.048 Uiso 1 1 calc R U
C38 C -0.1127(3) 0.1859(6) 0.4191(2) 0.0358(12) Uani 1 1 d . .
H38 H -0.143370 0.228251 0.439316 0.043 Uiso 1 1 calc R U
C39 C -0.0415(2) 0.1886(5) 0.44235(18) 0.0294(11) Uani 1 1 d . .
C40 C -0.0136(2) 0.2525(5) 0.49794(18) 0.0258(10) Uani 1 1 d . .
N4 N -0.05736(19) 0.3067(4) 0.52614(15) 0.0281(9) Uani 1 1 d . .
C41 C -0.0332(2) 0.3622(5) 0.57755(18) 0.0268(10) Uani 1 1 d . .
C42 C -0.0783(2) 0.4178(5) 0.60821(19) 0.0289(10) Uani 1 1 d . .
H42 H -0.126723 0.412387 0.592689 0.035 Uiso 1 1 calc R U
C43 C -0.0535(2) 0.4793(5) 0.65992(19) 0.0286(11) Uani 1 1 d . .
O4 O -0.09176(16) 0.5386(4) 0.69282(13) 0.0339(8) Uani 1 1 d . .
C44 C -0.1656(2) 0.5282(6) 0.6718(2) 0.0383(12) Uani 1 1 d . .
H44 H -0.179933 0.606390 0.639175 0.057 Uiso 1 1 calc R U
H44A H -0.187947 0.574318 0.699155 0.057 Uiso 1 1 calc R U
H44B H -0.179277 0.396678 0.662759 0.057 Uiso 1 1 calc R U
Cl2 Cl 0.22993(6) 0.39106(15) 0.64113(5) 0.0366(3) Uani 1 1 d . .
O5 O 0.2574(2) 0.2535(5) 0.76102(16) 0.0524(10) Uani 1 1 d D .
H5 H 0.268(3) 0.348(6) 0.782(2) 0.079 Uiso 1 1 d D U
H5A H 0.249(3) 0.286(9) 0.7273(11) 0.079 Uiso 1 1 d D U

loop_
_atom_site_aniso_label
_atom_site_aniso_U_11
_atom_site_aniso_U_22
_atom_site_aniso_U_33
_atom_site_aniso_U_23
_atom_site_aniso_U_13
_atom_site_aniso_U_12
C1 0.038(3) 0.026(2) 0.041(3) -0.0026(19) 0.013(3) 0.003(2)
O1 0.031(2) 0.0275(15) 0.0339(19) -0.0012(13) 0.0081(16) 0.0021(13)
C2 0.031(3) 0.0122(18) 0.039(3) 0.0038(17) 0.012(2) 0.0003(17)
C3 0.027(3) 0.0147(19) 0.035(3) 0.0018(17) 0.004(2) -0.0007(17)
C4 0.028(3) 0.0098(17) 0.040(3) 0.0038(16) 0.014(2) -0.0012(16)
N1 0.025(2) 0.0160(16) 0.036(2) 0.0036(15) 0.006(2) 0.0001(16)
C5 0.026(3) 0.0121(18) 0.037(3) 0.0044(16) 0.010(2) -0.0004(16)
C6 0.027(3) 0.0151(19) 0.040(3) 0.0050(17) 0.009(2) -0.0009(17)
C7 0.032(3) 0.028(2) 0.037(3) -0.0021(19) 0.010(2) -0.0035(19)
C8 0.033(3) 0.033(2) 0.039(3) 0.002(2) 0.007(3) 0.002(2)
C9 0.041(3) 0.025(2) 0.049(3) 0.002(2) 0.015(3) 0.004(2)
C10 0.043(3) 0.022(2) 0.032(3) -0.0011(18) 0.010(3) -0.0035(19)
C11 0.030(3) 0.0156(19) 0.038(3) 0.0020(17) 0.009(2) -0.0010(17)
C12 0.037(3) 0.0158(19) 0.034(3) 0.0063(17) 0.007(2) -0.0037(18)
C13 0.044(3) 0.0160(19) 0.029(3) 0.0033(17) 0.006(2) -0.0035(19)
C14 0.046(3) 0.019(2) 0.033(3) -0.0009(18) -0.001(3) -0.009(2)
C15 0.035(3) 0.022(2) 0.045(3) 0.0076(19) 0.001(3) -0.0049(19)
C16 0.033(3) 0.016(2) 0.044(3) 0.0020(18) 0.007(3) 0.0018(18)
C17 0.032(3) 0.0135(18) 0.036(3) 0.0035(16) 0.008(2) -0.0018(17)
C18 0.031(3) 0.0102(18) 0.034(3) 0.0046(16) 0.007(2) -0.0039(16)
N2 0.028(2) 0.0148(16) 0.039(2) 0.0046(14) 0.0062(19) -0.0025(14)
C19 0.026(3) 0.0138(18) 0.038(3) 0.0054(17) 0.011(2) 0.0004(16)
C20 0.028(3) 0.018(2) 0.042(3) 0.0046(18) 0.007(2) 0.0006(18)
C21 0.030(3) 0.0154(19) 0.040(3) 0.0030(17) 0.013(2) -0.0007(17)
O2 0.031(2) 0.0299(15) 0.044(2) -0.0016(14) 0.0143(17) -0.0015(14)
C22 0.029(3) 0.029(2) 0.060(4) -0.002(2) 0.015(3) -0.001(2)
Cl1 0.0305(7) 0.0434(6) 0.0402(7) -0.0054(5) 0.0045(6) 0.0064(5)
C23 0.043(3) 0.025(2) 0.040(3) -0.0002(19) 0.010(3) -0.006(2)
O3 0.031(2) 0.0278(15) 0.041(2) -0.0005(13) 0.0095(17) -0.0017(13)
C24 0.032(3) 0.0163(19) 0.033(3) 0.0017(17) 0.010(2) -0.0027(17)
C25 0.026(3) 0.020(2) 0.036(3) 0.0025(18) 0.005(2) 0.0006(17)
C26 0.027(3) 0.0090(17) 0.044(3) 0.0005(17) 0.010(2) 0.0008(16)
N3 0.025(2) 0.0163(16) 0.037(2) 0.0033(15) 0.008(2) 0.0025(16)
C27 0.036(3) 0.0121(18) 0.030(3) 0.0043(16) 0.008(2) -0.0037(17)
C28 0.033(3) 0.0151(19) 0.036(3) 0.0028(17) 0.011(2) 0.0011(17)
C29 0.037(3) 0.023(2) 0.040(3) 0.0011(18) 0.010(3) -0.0023(19)
C30 0.034(3) 0.029(2) 0.052(3) 0.001(2) 0.015(3) 0.002(2)
C31 0.049(4) 0.021(2) 0.045(3) 0.0012(19) 0.022(3) 0.003(2)
C32 0.051(4) 0.020(2) 0.039(3) -0.0008(19) 0.013(3) 0.002(2)
C33 0.046(3) 0.0118(18) 0.035(3) 0.0047(17) 0.011(2) 0.0009(18)
C34 0.039(3) 0.0151(19) 0.035(3) 0.0028(17) 0.007(2) -0.0027(18)
C35 0.053(4) 0.018(2) 0.037(3) -0.0006(18) 0.012(3) 0.000(2)
C36 0.055(4) 0.021(2) 0.040(3) 0.0028(19) 0.005(3) -0.001(2)
C37 0.044(3) 0.028(2) 0.043(3) 0.005(2) 0.001(3) -0.007(2)
C38 0.041(3) 0.023(2) 0.043(3) 0.0053(19) 0.010(3) -0.001(2)
C39 0.037(3) 0.0129(19) 0.037(3) 0.0041(17) 0.008(2) -0.0038(18)
C40 0.030(3) 0.0140(18) 0.032(3) 0.0043(17) 0.007(2) 0.0013(17)
N4 0.031(2) 0.0178(16) 0.035(2) 0.0008(15) 0.008(2) -0.0015(15)
C41 0.030(3) 0.0117(18) 0.040(3) 0.0035(17) 0.012(2) 0.0034(17)
C42 0.026(3) 0.0177(19) 0.043(3) 0.0036(18) 0.010(2) -0.0012(17)
C43 0.032(3) 0.0170(19) 0.041(3) 0.0025(18) 0.016(2) 0.0001(18)
O4 0.030(2) 0.0288(15) 0.046(2) -0.0015(14) 0.0150(17) -0.0002(13)
C44 0.029(3) 0.032(2) 0.056(3) 0.001(2) 0.015(3) 0.003(2)
Cl2 0.0316(7) 0.0404(6) 0.0373(7) -0.0004(5) 0.0078(6) -0.0014(5)
O5 0.072(3) 0.036(2) 0.051(3) 0.0014(17) 0.019(2) -0.0043(19)

loop_
_atom_type_symbol
_atom_type_description
_atom_type_scat_dispersion_real
_atom_type_scat_dispersion_imag
_atom_type_scat_source
C C 0.0033 0.0016 'International Tables Vol C Tables 4.2.6.8 and 6.1.1.4'
H H 0.0000 0.0000 'International Tables Vol C Tables 4.2.6.8 and 6.1.1.4'
N N 0.0061 0.0033 'International Tables Vol C Tables 4.2.6.8 and 6.1.1.4'
O O 0.0106 0.0060 'International Tables Vol C Tables 4.2.6.8 and 6.1.1.4'
Cl Cl 0.1484 0.1585 'International Tables Vol C Tables 4.2.6.8 and 6.1.1.4'

loop_
_geom_angle_atom_site_label_1
_geom_angle_atom_site_label_2
_geom_angle_atom_site_label_3
_geom_angle
O1 C1 H1 109.5
O1 C1 H1A 109.5
H1 C1 H1A 109.5
O1 C1 H1B 109.5
H1 C1 H1B 109.5
H1A C1 H1B 109.5
C2 O1 C1 116.0(3)
O1 C2 C3 124.2(4)
O1 C2 C21 114.9(4)
C3 C2 C21 120.8(4)
C2 C3 C4 118.9(4)
C2 C3 H3 120.6
C4 C3 H3 120.6
N1 C4 C3 121.7(4)
N1 C4 C19 116.4(4)
C3 C4 C19 121.9(4)
C5 N1 C4 124.1(4)
C5 N1 H1C 121(4)
C4 N1 H1C 115(4)
N1 C5 C18 116.8(4)
N1 C5 C6 122.1(4)
C18 C5 C6 121.1(4)
C7 C6 C11 119.5(4)
C7 C6 C5 121.5(4)
C11 C6 C5 118.9(4)
C8 C7 C6 120.7(5)
C8 C7 H7 119.7
C6 C7 H7 119.7
C7 C8 C9 120.9(5)
C7 C8 H8 119.6
C9 C8 H8 119.6
C10 C9 C8 119.0(5)
C10 C9 H9 120.5
C8 C9 H9 120.5
C9 C10 C11 122.5(4)
C9 C10 H10 118.8
C11 C10 H10 118.8
C10 C11 C6 117.4(4)
C10 C11 C12 121.7(4)
C6 C11 C12 120.8(4)
C13 C12 C17 117.0(4)
C13 C12 C11 122.8(4)
C17 C12 C11 120.2(4)
C14 C13 C12 121.4(5)
C14 C13 H13 119.3
C12 C13 H13 119.3
C13 C14 C15 120.9(4)
C13 C14 H14 119.6
C15 C14 H14 119.6
C16 C15 C14 119.5(5)
C16 C15 H15 120.2
C14 C15 H15 120.2
C15 C16 C17 121.0(5)
C15 C16 H16 119.5
C17 C16 H16 119.5
C16 C17 C12 120.2(4)
C16 C17 C18 120.7(4)
C12 C17 C18 119.1(4)
N2 C18 C5 122.0(4)
N2 C18 C17 118.3(4)
C5 C18 C17 119.8(4)
C19 N2 C18 118.6(4)
N2 C19 C20 120.3(4)
N2 C19 C4 122.1(4)
C20 C19 C4 117.6(4)
C21 C20 C19 120.5(4)
C21 C20 H20 119.8
C19 C20 H20 119.8
O2 C21 C20 126.0(4)
O2 C21 C2 113.6(4)
C20 C21 C2 120.4(4)
C21 O2 C22 117.6(4)
O2 C22 H22 109.5
O2 C22 H22A 109.5
H22 C22 H22A 109.5
O2 C22 H22B 109.5
H22 C22 H22B 109.5
H22A C22 H22B 109.5
O3 C23 H23 109.5
O3 C23 H23A 109.5
H23 C23 H23A 109.5
O3 C23 H23B 109.5
H23 C23 H23B 109.5
H23A C23 H23B 109.5
C24 O3 C23 116.6(3)
O3 C24 C25 125.2(4)
O3 C24 C43 114.4(4)
C25 C24 C43 120.4(4)
C24 C25 C26 119.3(4)
C24 C25 H25 120.4
C26 C25 H25 120.4
N3 C26 C25 121.6(4)
N3 C26 C41 117.1(4)
C25 C26 C41 121.3(4)
C27 N3 C26 122.9(4)
C27 N3 H3A 120(3)
C26 N3 H3A 117(3)
N3 C27 C40 117.4(4)
N3 C27 C28 121.3(4)
C40 C27 C28 121.2(4)
C33 C28 C29 120.0(4)
C33 C28 C27 118.8(4)
C29 C28 C27 121.1(4)
C30 C29 C28 120.2(5)
C30 C29 H29 119.9
C28 C29 H29 119.9
C31 C30 C29 119.4(5)
C31 C30 H30 120.3
C29 C30 H30 120.3
C32 C31 C30 121.2(5)
C32 C31 H31 119.4
C30 C31 H31 119.4
C31 C32 C33 121.4(5)
C31 C32 H32 119.3
C33 C32 H32 119.3
C28 C33 C32 117.8(5)
C28 C33 C34 120.8(4)
C32 C33 C34 121.4(4)
C39 C34 C35 118.4(4)
C39 C34 C33 119.9(4)
C35 C34 C33 121.7(4)
C36 C35 C34 120.6(5)
C36 C35 H35 119.7
C34 C35 H35 119.7
C35 C36 C37 120.2(5)
C35 C36 H36 119.9
C37 C36 H36 119.9
C38 C37 C36 120.8(5)
C38 C37 H37 119.6
C36 C37 H37 119.6
C37 C38 C39 120.1(5)
C37 C38 H38 119.9
C39 C38 H38 119.9
C38 C39 C34 119.9(4)
C38 C39 C40 120.6(4)
C34 C39 C40 119.5(4)
N4 C40 C27 121.7(4)
N4 C40 C39 118.6(4)
C27 C40 C39 119.7(4)
C40 N4 C41 119.7(4)
N4 C41 C42 120.7(4)
N4 C41 C26 121.1(4)
C42 C41 C26 118.1(4)
C43 C42 C41 120.6(4)
C43 C42 H42 119.7
C41 C42 H42 119.7
O4 C43 C42 125.9(4)
O4 C43 C24 114.0(4)
C42 C43 C24 120.2(4)
C43 O4 C44 116.7(4)
O4 C44 H44 109.5
O4 C44 H44A 109.5
H44 C44 H44A 109.5
O4 C44 H44B 109.5
H44 C44 H44B 109.5
H44A C44 H44B 109.5
H5 O5 H5A 112(6)

loop_
_geom_bond_atom_site_label_1
_geom_bond_atom_site_label_2
_geom_bond_distance
C1 O1 1.429(5)
C1 H1 0.9800
C1 H1A 0.9800
C1 H1B 0.9800
O1 C2 1.342(5)
C2 C3 1.356(6)
C2 C21 1.439(6)
C3 C4 1.400(6)
C3 H3 0.9500
C4 N1 1.345(5)
C4 C19 1.426(6)
N1 C5 1.336(6)
N1 H1C 0.79(5)
C5 C18 1.422(6)
C5 C6 1.439(6)
C6 C7 1.406(6)
C6 C11 1.413(6)
C7 C8 1.366(6)
C7 H7 0.9500
C8 C9 1.388(7)
C8 H8 0.9500
C9 C10 1.371(7)
C9 H9 0.9500
C10 C11 1.405(6)
C10 H10 0.9500
C11 C12 1.450(6)
C12 C13 1.415(6)
C12 C17 1.419(6)
C13 C14 1.363(7)
C13 H13 0.9500
C14 C15 1.390(7)
C14 H14 0.9500
C15 C16 1.367(6)
C15 H15 0.9500
C16 C17 1.395(6)
C16 H16 0.9500
C17 C18 1.456(6)
C18 N2 1.340(5)
N2 C19 1.336(5)
C19 C20 1.419(6)
C20 C21 1.359(6)
C20 H20 0.9500
C21 O2 1.350(5)
O2 C22 1.433(6)
C22 H22 0.9800
C22 H22A 0.9800
C22 H22B 0.9800
C23 O3 1.432(5)
C23 H23 0.9800
C23 H23A 0.9800
C23 H23B 0.9800
O3 C24 1.342(5)
C24 C25 1.358(6)
C24 C43 1.443(6)
C25 C26 1.390(6)
C25 H25 0.9500
C26 N3 1.352(5)
C26 C41 1.430(6)
N3 C27 1.347(6)
N3 H3A 0.81(5)
C27 C40 1.417(6)
C27 C28 1.445(6)
C28 C33 1.400(6)
C28 C29 1.413(6)
C29 C30 1.386(6)
C29 H29 0.9500
C30 C31 1.376(7)
C30 H30 0.9500
C31 C32 1.366(7)
C31 H31 0.9500
C32 C33 1.408(6)
C32 H32 0.9500
C33 C34 1.472(7)
C34 C39 1.405(6)
C34 C35 1.405(6)
C35 C36 1.366(7)
C35 H35 0.9500
C36 C37 1.389(7)
C36 H36 0.9500
C37 C38 1.355(7)
C37 H37 0.9500
C38 C39 1.399(7)
C38 H38 0.9500
C39 C40 1.458(6)
C40 N4 1.331(5)
N4 C41 1.337(6)
C41 C42 1.401(6)
C42 C43 1.358(6)
C42 H42 0.9500
C43 O4 1.345(5)
O4 C44 1.442(5)
C44 H44 0.9800
C44 H44A 0.9800
C44 H44B 0.9800
O5 H5 0.85(2)
O5 H5A 0.87(2)

loop_
_geom_hbond_atom_site_label_D
_geom_hbond_atom_site_label_H
_geom_hbond_atom_site_label_A
_geom_hbond_distance_DH
_geom_hbond_distance_HA
_geom_hbond_distance_DA
_geom_hbond_angle_DHA
_geom_hbond_publ_flag
N1 H1C Cl1 0.79(5) 2.31(5) 3.083(4) 166(5) yes
N3 H3A Cl2 0.81(5) 2.29(5) 3.083(4) 166(5) yes
O5 H5 Cl1 0.85(2) 2.34(2) 3.177(4) 167(6) yes
O5 H5A Cl2 0.87(2) 2.26(2) 3.127(4) 176(6) yes

loop_
_geom_torsion_atom_site_label_1
_geom_torsion_atom_site_label_2
_geom_torsion_atom_site_label_3
_geom_torsion_atom_site_label_4
_geom_torsion
C1 O1 C2 C3 -3.3(5)
C1 O1 C2 C21 175.5(3)
O1 C2 C3 C4 177.7(3)
C21 C2 C3 C4 -1.0(5)
C2 C3 C4 N1 -177.8(3)
C2 C3 C4 C19 0.8(5)
C3 C4 N1 C5 180.0(3)
C19 C4 N1 C5 1.2(5)
C4 N1 C5 C18 -0.7(5)
C4 N1 C5 C6 179.9(3)
N1 C5 C6 C7 0.7(6)
C18 C5 C6 C7 -178.6(4)
N1 C5 C6 C11 -178.0(3)
C18 C5 C6 C11 2.6(5)
C11 C6 C7 C8 -0.6(6)
C5 C6 C7 C8 -179.3(4)
C6 C7 C8 C9 0.6(6)
C7 C8 C9 C10 -0.3(6)
C8 C9 C10 C11 0.1(6)
C9 C10 C11 C6 0.0(6)
C9 C10 C11 C12 -179.3(4)
C7 C6 C11 C10 0.3(6)
C5 C6 C11 C10 179.1(3)
C7 C6 C11 C12 179.6(3)
C5 C6 C11 C12 -1.6(5)
C10 C11 C12 C13 -0.7(6)
C6 C11 C12 C13 -180.0(4)
C10 C11 C12 C17 179.1(4)
C6 C11 C12 C17 -0.1(5)
C17 C12 C13 C14 0.1(5)
C11 C12 C13 C14 180.0(4)
C12 C13 C14 C15 -0.7(6)
C13 C14 C15 C16 1.2(6)
C14 C15 C16 C17 -1.2(6)
C15 C16 C17 C12 0.6(6)
C15 C16 C17 C18 179.7(4)
C13 C12 C17 C16 -0.1(5)
C11 C12 C17 C16 -180.0(4)
C13 C12 C17 C18 -179.2(3)
C11 C12 C17 C18 0.9(5)
N1 C5 C18 N2 -0.1(5)
C6 C5 C18 N2 179.3(3)
N1 C5 C18 C17 178.8(3)
C6 C5 C18 C17 -1.9(5)
C16 C17 C18 N2 -0.1(5)
C12 C17 C18 N2 179.0(3)
C16 C17 C18 C5 -179.0(3)
C12 C17 C18 C5 0.1(5)
C5 C18 N2 C19 0.3(5)
C17 C18 N2 C19 -178.6(3)
C18 N2 C19 C20 -178.8(3)
C18 N2 C19 C4 0.3(5)
N1 C4 C19 N2 -1.0(5)
C3 C4 C19 N2 -179.7(3)
N1 C4 C19 C20 178.1(3)
C3 C4 C19 C20 -0.6(5)
N2 C19 C20 C21 179.7(3)
C4 C19 C20 C21 0.6(5)
C19 C20 C21 O2 179.5(3)
C19 C20 C21 C2 -0.8(6)
O1 C2 C21 O2 2.0(5)
C3 C2 C21 O2 -179.2(3)
O1 C2 C21 C20 -177.8(3)
C3 C2 C21 C20 1.0(6)
C20 C21 O2 C22 -0.2(5)
C2 C21 O2 C22 -179.9(3)
C23 O3 C24 C25 0.2(5)
C23 O3 C24 C43 -179.3(3)
O3 C24 C25 C26 -178.3(4)
C43 C24 C25 C26 1.1(6)
C24 C25 C26 N3 178.9(3)
C24 C25 C26 C41 -0.5(6)
C25 C26 N3 C27 -180.0(4)
C41 C26 N3 C27 -0.6(5)
C26 N3 C27 C40 1.3(5)
C26 N3 C27 C28 -178.6(3)
N3 C27 C28 C33 -179.6(3)
C40 C27 C28 C33 0.5(5)
N3 C27 C28 C29 0.9(6)
C40 C27 C28 C29 -179.0(4)
C33 C28 C29 C30 0.7(6)
C27 C28 C29 C30 -179.9(4)
C28 C29 C30 C31 1.0(6)
C29 C30 C31 C32 -1.8(6)
C30 C31 C32 C33 0.9(6)
C29 C28 C33 C32 -1.5(5)
C27 C28 C33 C32 179.0(3)
C29 C28 C33 C34 178.7(4)
C27 C28 C33 C34 -0.8(5)
C31 C32 C33 C28 0.8(6)
C31 C32 C33 C34 -179.5(4)
C28 C33 C34 C39 0.6(5)
C32 C33 C34 C39 -179.2(4)
C28 C33 C34 C35 -179.0(4)
C32 C33 C34 C35 1.2(6)
C39 C34 C35 C36 -1.0(6)
C33 C34 C35 C36 178.6(4)
C34 C35 C36 C37 1.9(6)
C35 C36 C37 C38 -1.2(6)
C36 C37 C38 C39 -0.3(6)
C37 C38 C39 C34 1.2(6)
C37 C38 C39 C40 -178.8(4)
C35 C34 C39 C38 -0.5(6)
C33 C34 C39 C38 179.9(4)
C35 C34 C39 C40 179.5(3)
C33 C34 C39 C40 -0.1(5)
N3 C27 C40 N4 -0.7(5)
C28 C27 C40 N4 179.2(3)
N3 C27 C40 C39 -180.0(3)
C28 C27 C40 C39 0.0(5)
C38 C39 C40 N4 0.6(5)
C34 C39 C40 N4 -179.4(3)
C38 C39 C40 C27 179.9(4)
C34 C39 C40 C27 -0.1(5)
C27 C40 N4 C41 -0.7(5)
C39 C40 N4 C41 178.6(3)
C40 N4 C41 C42 -179.3(3)
C40 N4 C41 C26 1.4(5)
N3 C26 C41 N4 -0.8(5)
C25 C26 C41 N4 178.6(3)
N3 C26 C41 C42 179.9(3)
C25 C26 C41 C42 -0.7(5)
N4 C41 C42 C43 -178.1(4)
C26 C41 C42 C43 1.2(5)
C41 C42 C43 O4 179.0(3)
C41 C42 C43 C24 -0.6(6)
O3 C24 C43 O4 -0.8(5)
C25 C24 C43 O4 179.7(3)
O3 C24 C43 C42 178.8(3)
C25 C24 C43 C42 -0.7(6)
C42 C43 O4 C44 2.7(6)
C24 C43 O4 C44 -177.7(3)
